data_4068533
loop_
_publ_author_name
'Yuan, Mingjun'
'Pullarkat, Sumod A.'
'Ma, Mengtao'
'Zhang, Yi'
'Huang, Yinhua'
'Li, Yongxin'
'Goel, Akash'
'Leung, Pak-Hing'

_publ_section_title
;
 Asymmetric Synthesis of Functionalized 1,2-Diphosphine via the
 Chemoselective Hydrophosphination of Coordinated Allylic Phosphines
;
_journal_issue 3
_journal_name_full Organometallics
_journal_page_first 780
_journal_paper_doi 10.1021/om8009188
_journal_volume 28
_journal_year 2009
_chemical_absolute_configuration ad
_chemical_formula_moiety 'C29 H28 Cl2 O2 P2 Pd, C H2 Cl2'
_chemical_formula_sum 'C30 H30 Cl4 O2 P2 Pd'
_chemical_formula_weight 732.68
_chemical_name_systematic
;

 ?

;
_space_group_IT_number 4
_symmetry_cell_setting monoclinic
_symmetry_space_group_name_Hall 'P 2yb'
_symmetry_space_group_name_H-M 'P 1 21 1'
_atom_sites_solution_hydrogens geom
_atom_sites_solution_primary direct
_atom_sites_solution_secondary difmap
_audit_creation_method SHELXL-97
_cell_angle_alpha 90.00
_cell_angle_beta 103.7840(10)
_cell_angle_gamma 90.00
_cell_formula_units_Z 2
_cell_length_a 9.6992(3)
_cell_length_b 15.1810(5)
_cell_length_c 10.9048(3)
_cell_measurement_reflns_used 9745
_cell_measurement_temperature 173(2)
_cell_measurement_theta_max 37.42
_cell_measurement_theta_min 2.16
_cell_volume 1559.42(8)
_computing_cell_refinement 'Bruker SMART'
_computing_data_collection 'Bruker SMART'
_computing_data_reduction 'Bruker SAINT'
_computing_molecular_graphics 'Bruker SHELXTL'
_computing_publication_material 'Bruker SHELXTL'
_computing_structure_refinement 'SHELXL-97 (Sheldrick, 1997)'
_computing_structure_solution 'SHELXS-97 (Sheldrick, 1990)'
_diffrn_ambient_temperature 173(2)
_diffrn_measured_fraction_theta_full 1.000
_diffrn_measured_fraction_theta_max 1.000
_diffrn_measurement_device_type 'CCD area detector'
_diffrn_measurement_method 'phi and omega scans'
_diffrn_radiation_monochromator graphite
_diffrn_radiation_source 'fine-focus sealed tube'
_diffrn_radiation_type MoK\a
_diffrn_radiation_wavelength 0.71073
_diffrn_reflns_av_R_equivalents 0.0223
_diffrn_reflns_av_sigmaI/netI 0.0269
_diffrn_reflns_limit_h_max 13
_diffrn_reflns_limit_h_min -7
_diffrn_reflns_limit_k_max 21
_diffrn_reflns_limit_k_min -21
_diffrn_reflns_limit_l_max 15
_diffrn_reflns_limit_l_min -15
_diffrn_reflns_number 27444
_diffrn_reflns_theta_full 29.99
_diffrn_reflns_theta_max 29.99
_diffrn_reflns_theta_min 1.92
_exptl_absorpt_coefficient_mu 1.067
_exptl_absorpt_correction_T_max 0.9008
_exptl_absorpt_correction_T_min 0.7402
_exptl_absorpt_correction_type multi-scan
_exptl_absorpt_process_details sadabs
_exptl_crystal_colour colourless
_exptl_crystal_density_diffrn 1.560
_exptl_crystal_density_method 'not measured'
_exptl_crystal_description block
_exptl_crystal_F_000 740
_exptl_crystal_size_max 0.30
_exptl_crystal_size_mid 0.30
_exptl_crystal_size_min 0.10
_refine_diff_density_max 0.966
_refine_diff_density_min -0.912
_refine_diff_density_rms 0.098
_refine_ls_abs_structure_details 'Flack H D (1983), Acta Cryst. A39, 876-881'
_refine_ls_abs_structure_Flack -0.014(16)
_refine_ls_extinction_method none
_refine_ls_goodness_of_fit_ref 1.075
_refine_ls_hydrogen_treatment constr
_refine_ls_matrix_type full
_refine_ls_number_parameters 352
_refine_ls_number_reflns 8974
_refine_ls_number_restraints 1
_refine_ls_restrained_S_all 1.075
_refine_ls_R_factor_all 0.0285
_refine_ls_R_factor_gt 0.0265
_refine_ls_shift/su_max 0.003
_refine_ls_shift/su_mean 0.000
_refine_ls_structure_factor_coef Fsqd
_refine_ls_weighting_details 'calc w=1/[\s^2^(Fo^2^)+(0.0389P)^2^+0.8614P] where P=(Fo^2^+2Fc^2^)/3'
_refine_ls_weighting_scheme calc
_refine_ls_wR_factor_gt 0.0693
_refine_ls_wR_factor_ref 0.0750
_reflns_number_gt 8630
_reflns_number_total 8974
_reflns_threshold_expression >2sigma(I)
_cod_data_source_file om8009188_si_003.cif
_cod_data_source_block leung322
_cod_depositor_comments
;
The following automatic conversions were performed:

'_symmetry_cell_setting' value 'Monoclinic' changed to 'monoclinic'
according to /home/saulius/struct/CIF-dictionaries/cif_core.dic
dictionary named 'cif_core.dic' version 2.4.2 from 2011-04-26.

Automatic conversion script
Id: cif_fix_values 1715 2011-07-08 13:25:40Z adriana 
;
_cod_original_sg_symbol_H-M P2(1)
_cod_database_code 4068533

loop_
_symmetry_equiv_pos_as_xyz
'x, y, z'
'-x, y+1/2, -z'

loop_
_atom_site_label
_atom_site_type_symbol
_atom_site_fract_x
_atom_site_fract_y
_atom_site_fract_z
_atom_site_U_iso_or_equiv
_atom_site_adp_type
_atom_site_occupancy
_atom_site_symmetry_multiplicity
_atom_site_calc_flag
_atom_site_refinement_flags
Pd1 Pd 1.115178(15) 0.548386(10) 0.876475(13) 0.01645(4) Uani 1 1 d .
C1 C 0.8044(3) 0.64793(17) 0.8537(2) 0.0181(5) Uani 1 1 d .
C2 C 0.8973(3) 0.71749(16) 0.8940(2) 0.0229(5) Uani 1 1 d .
H2 H 0.9967 0.7088 0.9064 0.027 Uiso 1 1 calc R
C3 C 0.8455(4) 0.79959(18) 0.9162(3) 0.0320(6) Uani 1 1 d .
H3 H 0.9093 0.8472 0.9423 0.038 Uiso 1 1 calc R
C4 C 0.7007(4) 0.8121(2) 0.9001(3) 0.0366(7) Uani 1 1 d .
H4 H 0.6653 0.8683 0.9158 0.044 Uiso 1 1 calc R
C5 C 0.6077(3) 0.7429(2) 0.8613(3) 0.0357(7) Uani 1 1 d .
H5 H 0.5086 0.7518 0.8506 0.043 Uiso 1 1 calc R
C6 C 0.6582(3) 0.66017(18) 0.8376(2) 0.0249(5) Uani 1 1 d .
H6 H 0.5942 0.6127 0.8110 0.030 Uiso 1 1 calc R
C7 C 0.7912(3) 0.45209(17) 0.8650(3) 0.0206(5) Uani 1 1 d .
C8 C 0.7107(4) 0.4584(2) 0.9547(3) 0.0374(7) Uani 1 1 d .
H8 H 0.6958 0.5141 0.9893 0.045 Uiso 1 1 calc R
C9 C 0.6525(5) 0.3831(2) 0.9931(4) 0.0523(10) Uani 1 1 d .
H9 H 0.5954 0.3879 1.0525 0.063 Uiso 1 1 calc R
C10 C 0.6756(4) 0.3015(2) 0.9472(4) 0.0440(8) Uani 1 1 d .
H10 H 0.6339 0.2505 0.9739 0.053 Uiso 1 1 calc R
C11 C 0.7599(4) 0.2942(2) 0.8619(3) 0.0423(8) Uani 1 1 d .
H11 H 0.7790 0.2379 0.8317 0.051 Uiso 1 1 calc R
C12 C 0.8165(4) 0.36934(19) 0.8202(3) 0.0347(6) Uani 1 1 d .
H12 H 0.8731 0.3642 0.7605 0.042 Uiso 1 1 calc R
C13 C 0.8299(2) 0.53988(19) 0.63842(18) 0.0172(4) Uani 1 1 d .
H13 H 0.8491 0.4787 0.6128 0.021 Uiso 1 1 calc R
C14 C 0.6748(2) 0.56081(19) 0.5793(2) 0.0221(5) Uani 1 1 d .
H14A H 0.6139 0.5236 0.6193 0.027 Uiso 1 1 calc R
H14B H 0.6560 0.6232 0.5965 0.027 Uiso 1 1 calc R
C15 C 0.6355(2) 0.5453(2) 0.43803(18) 0.0230(4) Uani 1 1 d .
C16 C 0.4428(3) 0.5434(4) 0.2588(3) 0.0558(10) Uani 1 1 d .
H16A H 0.4805 0.5891 0.2122 0.084 Uiso 1 1 calc R
H16B H 0.3389 0.5468 0.2381 0.084 Uiso 1 1 calc R
H16C H 0.4721 0.4853 0.2352 0.084 Uiso 1 1 calc R
C17 C 0.9341(3) 0.60255(16) 0.5950(2) 0.0197(4) Uani 1 1 d .
H17A H 0.9149 0.6642 0.6156 0.024 Uiso 1 1 calc R
H17B H 0.9215 0.5980 0.5024 0.024 Uiso 1 1 calc R
C18 C 1.1677(3) 0.48106(16) 0.5891(2) 0.0244(5) Uani 1 1 d .
C19 C 1.0988(4) 0.4633(2) 0.4656(3) 0.0412(7) Uani 1 1 d .
H19 H 1.0147 0.4944 0.4270 0.049 Uiso 1 1 calc R
C20 C 1.1524(5) 0.3999(3) 0.3978(4) 0.0486(9) Uani 1 1 d .
H20 H 1.1048 0.3880 0.3127 0.058 Uiso 1 1 calc R
C21 C 1.2740(5) 0.3542(2) 0.4528(4) 0.0475(9) Uani 1 1 d .
H21 H 1.3100 0.3104 0.4064 0.057 Uiso 1 1 calc R
C22 C 1.3419(5) 0.3724(3) 0.5744(4) 0.0525(10) Uani 1 1 d .
H22 H 1.4270 0.3420 0.6121 0.063 Uiso 1 1 calc R
C23 C 1.2885(4) 0.4347(2) 0.6441(3) 0.0396(7) Uani 1 1 d .
H23 H 1.3355 0.4453 0.7298 0.047 Uiso 1 1 calc R
C24 C 1.2170(3) 0.66548(16) 0.6409(2) 0.0206(4) Uani 1 1 d .
C25 C 1.1987(3) 0.74666(18) 0.6937(3) 0.0297(6) Uani 1 1 d .
H25 H 1.1426 0.7510 0.7540 0.036 Uiso 1 1 calc R
C26 C 1.2620(4) 0.82103(19) 0.6587(3) 0.0370(7) Uani 1 1 d .
H26 H 1.2475 0.8767 0.6933 0.044 Uiso 1 1 calc R
C27 C 1.3467(4) 0.8144(2) 0.5732(3) 0.0368(7) Uani 1 1 d .
H27 H 1.3896 0.8657 0.5490 0.044 Uiso 1 1 calc R
C28 C 1.3693(4) 0.7337(2) 0.5230(3) 0.0364(7) Uani 1 1 d .
H28 H 1.4291 0.7293 0.4658 0.044 Uiso 1 1 calc R
C29 C 1.3036(3) 0.65827(19) 0.5567(3) 0.0288(5) Uani 1 1 d .
H29 H 1.3183 0.6026 0.5222 0.035 Uiso 1 1 calc R
C30 C 0.8429(8) 0.6704(4) 0.2107(4) 0.098(2) Uani 1 1 d .
H30A H 0.8703 0.6734 0.1290 0.117 Uiso 1 1 calc R
H30B H 0.8373 0.6076 0.2331 0.117 Uiso 1 1 calc R
Cl1 Cl 1.08294(6) 0.53448(5) 1.08335(5) 0.02672(14) Uani 1 1 d .
Cl2 Cl 1.36395(6) 0.55749(7) 0.93682(6) 0.03184(16) Uani 1 1 d .
Cl3 Cl 0.6875(2) 0.71666(13) 0.19634(15) 0.1011(5) Uani 1 1 d .
Cl4 Cl 0.9807(2) 0.72654(17) 0.33497(16) 0.1314(9) Uani 1 1 d .
O1 O 0.4976(2) 0.5570(2) 0.39378(17) 0.0430(6) Uani 1 1 d .
O2 O 0.7159(2) 0.52443(14) 0.37509(17) 0.0304(4) Uani 1 1 d .
P1 P 0.87879(5) 0.54488(6) 0.81373(4) 0.01550(9) Uani 1 1 d .
P2 P 1.11544(7) 0.57246(4) 0.67487(6) 0.01796(12) Uani 1 1 d .

loop_
_atom_site_aniso_label
_atom_site_aniso_U_11
_atom_site_aniso_U_22
_atom_site_aniso_U_33
_atom_site_aniso_U_23
_atom_site_aniso_U_13
_atom_site_aniso_U_12
Pd1 0.01158(7) 0.01932(7) 0.01834(7) 0.00199(7) 0.00335(5) 0.00119(8)
C1 0.0150(12) 0.0220(11) 0.0175(10) 0.0005(8) 0.0042(9) 0.0019(9)
C2 0.0247(13) 0.0206(10) 0.0248(11) 0.0002(9) 0.0088(10) -0.0003(9)
C3 0.0440(18) 0.0203(11) 0.0342(13) -0.0015(10) 0.0141(13) 0.0005(12)
C4 0.048(2) 0.0259(13) 0.0381(15) 0.0022(11) 0.0154(14) 0.0151(13)
C5 0.0293(16) 0.0453(17) 0.0335(14) 0.0006(12) 0.0098(12) 0.0166(13)
C6 0.0177(12) 0.0331(13) 0.0244(11) -0.0028(9) 0.0061(9) 0.0036(10)
C7 0.0194(13) 0.0193(11) 0.0241(12) 0.0032(9) 0.0071(10) -0.0022(9)
C8 0.0427(18) 0.0303(14) 0.0493(17) 0.0046(12) 0.0313(15) -0.0013(13)
C9 0.059(2) 0.0427(18) 0.070(2) 0.0148(17) 0.046(2) -0.0038(17)
C10 0.041(2) 0.0346(16) 0.058(2) 0.0151(15) 0.0155(17) -0.0104(14)
C11 0.054(2) 0.0232(13) 0.0523(19) 0.0003(13) 0.0178(17) -0.0068(13)
C12 0.0447(18) 0.0249(12) 0.0408(15) -0.0002(11) 0.0225(14) -0.0038(12)
C13 0.0156(9) 0.0191(11) 0.0169(8) -0.0010(9) 0.0037(7) -0.0027(10)
C14 0.0149(10) 0.0314(16) 0.0193(9) -0.0017(9) 0.0026(7) -0.0006(10)
C15 0.0224(10) 0.0249(9) 0.0196(8) -0.0006(11) 0.0008(7) -0.0015(13)
C16 0.0372(16) 0.095(3) 0.0261(12) -0.016(2) -0.0107(11) 0.005(3)
C17 0.0182(11) 0.0220(10) 0.0194(9) 0.0026(8) 0.0058(8) -0.0006(9)
C18 0.0265(13) 0.0218(11) 0.0296(12) -0.0018(9) 0.0157(10) -0.0006(10)
C19 0.0400(19) 0.0458(18) 0.0369(15) -0.0134(13) 0.0077(13) 0.0054(15)
C20 0.056(2) 0.049(2) 0.0449(17) -0.0185(15) 0.0185(17) 0.0012(17)
C21 0.062(2) 0.0330(16) 0.060(2) -0.0084(15) 0.038(2) 0.0087(15)
C22 0.058(2) 0.049(2) 0.057(2) 0.0017(17) 0.0259(19) 0.0262(19)
C23 0.041(2) 0.0427(17) 0.0361(15) -0.0008(13) 0.0122(14) 0.0157(15)
C24 0.0149(11) 0.0236(11) 0.0243(11) 0.0034(9) 0.0062(9) -0.0009(9)
C25 0.0308(15) 0.0260(12) 0.0376(14) -0.0007(10) 0.0184(12) -0.0042(11)
C26 0.0419(18) 0.0219(12) 0.0518(18) 0.0032(12) 0.0202(14) -0.0044(12)
C27 0.0350(17) 0.0276(14) 0.0528(18) 0.0087(12) 0.0204(14) -0.0060(12)
C28 0.0344(17) 0.0347(15) 0.0483(17) 0.0050(13) 0.0260(14) -0.0050(13)
C29 0.0255(14) 0.0293(13) 0.0369(14) 0.0031(10) 0.0180(11) -0.0006(10)
C30 0.187(7) 0.078(3) 0.034(2) 0.009(2) 0.036(3) 0.019(4)
Cl1 0.0236(3) 0.0365(4) 0.0194(2) 0.0041(2) 0.00397(19) 0.0015(3)
Cl2 0.0128(2) 0.0502(5) 0.0311(3) 0.0017(3) 0.00250(19) 0.0009(3)
Cl3 0.1174(14) 0.1028(12) 0.0794(9) 0.0193(8) 0.0164(9) -0.0006(11)
Cl4 0.0961(12) 0.196(2) 0.0961(11) 0.0923(13) 0.0105(9) -0.0462(13)
O1 0.0203(9) 0.0803(18) 0.0239(8) -0.0085(12) -0.0036(6) 0.0053(13)
O2 0.0298(10) 0.0379(12) 0.0222(8) -0.0046(7) 0.0034(7) 0.0069(8)
P1 0.0123(2) 0.0177(2) 0.0171(2) 0.0002(3) 0.00458(16) 0.0000(3)
P2 0.0143(3) 0.0201(3) 0.0210(2) 0.00137(19) 0.0073(2) -0.00017(19)

loop_
_atom_type_symbol
_atom_type_description
_atom_type_scat_dispersion_real
_atom_type_scat_dispersion_imag
_atom_type_scat_source
C C 0.0033 0.0016 'International Tables Vol C Tables 4.2.6.8 and 6.1.1.4'
H H 0.0000 0.0000 'International Tables Vol C Tables 4.2.6.8 and 6.1.1.4'
O O 0.0106 0.0060 'International Tables Vol C Tables 4.2.6.8 and 6.1.1.4'
P P 0.1023 0.0942 'International Tables Vol C Tables 4.2.6.8 and 6.1.1.4'
Cl Cl 0.1484 0.1585 'International Tables Vol C Tables 4.2.6.8 and 6.1.1.4'
Pd Pd -0.9988 1.0072 'International Tables Vol C Tables 4.2.6.8 and 6.1.1.4'

loop_
_geom_angle_atom_site_label_1
_geom_angle_atom_site_label_2
_geom_angle_atom_site_label_3
_geom_angle
P2 Pd1 P1 86.79(2)
P2 Pd1 Cl2 91.39(2)
P1 Pd1 Cl2 177.49(3)
P2 Pd1 Cl1 171.53(2)
P1 Pd1 Cl1 86.01(2)
Cl2 Pd1 Cl1 95.66(2)
C2 C1 C6 120.0(2)
C2 C1 P1 117.7(2)
C6 C1 P1 122.1(2)
C3 C2 C1 120.3(3)
C4 C3 C2 120.0(3)
C5 C4 C3 120.1(3)
C4 C5 C6 120.6(3)
C5 C6 C1 119.1(3)
C12 C7 C8 119.0(3)
C12 C7 P1 117.5(2)
C8 C7 P1 123.3(2)
C9 C8 C7 119.5(3)
C10 C9 C8 121.5(3)
C9 C10 C11 119.4(3)
C10 C11 C12 119.9(3)
C11 C12 C7 120.7(3)
C14 C13 C17 113.3(2)
C14 C13 P1 114.29(14)
C17 C13 P1 105.40(15)
C15 C14 C13 112.45(19)
O2 C15 O1 124.5(2)
O2 C15 C14 125.7(2)
O1 C15 C14 109.76(19)
C13 C17 P2 109.05(16)
C23 C18 C19 119.3(3)
C23 C18 P2 118.7(2)
C19 C18 P2 121.6(2)
C18 C19 C20 120.0(3)
C21 C20 C19 120.6(3)
C22 C21 C20 119.2(3)
C21 C22 C23 121.0(4)
C18 C23 C22 120.0(3)
C29 C24 C25 120.1(2)
C29 C24 P2 121.2(2)
C25 C24 P2 118.54(19)
C26 C25 C24 120.1(3)
C25 C26 C27 120.0(3)
C28 C27 C26 120.4(3)
C27 C28 C29 119.8(3)
C24 C29 C28 119.5(3)
Cl3 C30 Cl4 111.0(3)
C15 O1 C16 116.4(2)
C7 P1 C1 110.79(11)
C7 P1 C13 105.30(13)
C1 P1 C13 105.25(12)
C7 P1 Pd1 116.71(10)
C1 P1 Pd1 110.06(9)
C13 P1 Pd1 107.95(7)
C24 P2 C18 105.02(12)
C24 P2 C17 102.49(11)
C18 P2 C17 107.54(12)
C24 P2 Pd1 117.29(8)
C18 P2 Pd1 116.72(9)
C17 P2 Pd1 106.53(8)

loop_
_geom_bond_atom_site_label_1
_geom_bond_atom_site_label_2
_geom_bond_distance
Pd1 P2 2.2292(6)
Pd1 P1 2.2317(5)
Pd1 Cl2 2.3490(6)
Pd1 Cl1 2.3596(6)
C1 C2 1.390(4)
C1 C6 1.400(4)
C1 P1 1.819(3)
C2 C3 1.386(4)
C3 C4 1.387(5)
C4 C5 1.384(5)
C5 C6 1.394(4)
C7 C12 1.391(4)
C7 C8 1.393(4)
C7 P1 1.801(3)
C8 C9 1.383(4)
C9 C10 1.375(5)
C10 C11 1.382(5)
C11 C12 1.388(4)
C13 C14 1.522(3)
C13 C17 1.543(3)
C13 P1 1.858(2)
C14 C15 1.515(3)
C15 O2 1.198(3)
C15 O1 1.322(3)
C16 O1 1.456(3)
C17 P2 1.825(3)
C18 C23 1.376(4)
C18 C19 1.380(4)
C18 P2 1.812(2)
C19 C20 1.388(4)
C20 C21 1.376(6)
C21 C22 1.361(6)
C22 C23 1.389(5)
C24 C29 1.389(4)
C24 C25 1.390(4)
C24 P2 1.810(3)
C25 C26 1.382(4)
C26 C27 1.385(4)
C27 C28 1.380(5)
C28 C29 1.401(4)
C30 Cl3 1.636(7)
C30 Cl4 1.867(7)
